data_4323047
loop_
_publ_author_name
'Manuel Bardaj\'i'
'Antonio Laguna'
'V\'ictor M. Orera'
'M. Dolores Villacampa'

_publ_contact_author_email dvilla@posta.unizar.es
_publ_section_title
;
 Synthesis, Structural Characterization, and Luminescence Studies of
 Gold(I) and Gold(III) Complexes with a Triphosphine Ligand
;
_journal_name_full 'Inorganic Chemistry'
_journal_page_first 5125
_journal_page_last 5130
_journal_paper_doi 10.1021/ic9801342
_journal_volume 37
_journal_year 1998
_chemical_formula_sum 'C50 H29 Au F15 P3'
_chemical_formula_weight 1204.61
_chemical_name_systematic
;

 ?

;
_space_group_IT_number 14
_symmetry_cell_setting monoclinic
_symmetry_space_group_name_Hall '-P 2ybc'
_symmetry_space_group_name_H-M 'P 1 21/c 1'
_atom_sites_solution_hydrogens geom
_atom_sites_solution_primary direct
_atom_sites_solution_secondary difmap
_audit_creation_method SHELXL
_cell_angle_alpha 90.00
_cell_angle_beta 91.99(2)
_cell_angle_gamma 90.00
_cell_formula_units_Z 4
_cell_length_a 12.930(2)
_cell_length_b 16.378(3)
_cell_length_c 21.262(9)
_cell_measurement_reflns_used 64
_cell_measurement_temperature 173(2)
_cell_measurement_theta_max 16
_cell_measurement_theta_min 10
_cell_volume 4500(2)
_computing_cell_refinement Dif4
_computing_data_collection Dif4
_computing_data_reduction Redu4
_computing_molecular_graphics 'Siemens xp'
_computing_publication_material SHELXL-93
_computing_structure_refinement 'SHELXL-93 (Sheldrick, 1993)'
_computing_structure_solution 'SHELXS-86 (Sheldrick, 1990)'
_diffrn_ambient_temperature 173(2)
_diffrn_measurement_device 'Siemens Stoe AED-2'
_diffrn_measurement_method Omega/theta
_diffrn_radiation_monochromator graphite
_diffrn_radiation_source 'fine-focus sealed tube'
_diffrn_radiation_type MoK\a
_diffrn_radiation_wavelength 0.71073
_diffrn_reflns_av_R_equivalents 0.0482
_diffrn_reflns_av_sigmaI/netI 0.0796
_diffrn_reflns_limit_h_max 15
_diffrn_reflns_limit_h_min 0
_diffrn_reflns_limit_k_max 3
_diffrn_reflns_limit_k_min -19
_diffrn_reflns_limit_l_max 25
_diffrn_reflns_limit_l_min -25
_diffrn_reflns_number 10058
_diffrn_reflns_theta_max 25.05
_diffrn_reflns_theta_min 3.08
_diffrn_standards_decay_% 0
_diffrn_standards_interval_time 60
_diffrn_standards_number 3
_exptl_absorpt_coefficient_mu 3.475
_exptl_absorpt_correction_T_max 0.961
_exptl_absorpt_correction_T_min 0.668
_exptl_absorpt_correction_type Psi-scans
_exptl_crystal_colour colourless
_exptl_crystal_density_diffrn 1.778
_exptl_crystal_density_method 'not measured'
_exptl_crystal_description plate
_exptl_crystal_F_000 2352
_exptl_crystal_size_max 0.30
_exptl_crystal_size_mid 0.26
_exptl_crystal_size_min 0.11
_refine_diff_density_max 1.419
_refine_diff_density_min -0.901
_refine_diff_density_rms 0.134
_refine_ls_extinction_method none
_refine_ls_goodness_of_fit_all 1.045
_refine_ls_goodness_of_fit_obs 1.110
_refine_ls_hydrogen_treatment riding
_refine_ls_matrix_type full
_refine_ls_number_parameters 622
_refine_ls_number_reflns 7899
_refine_ls_number_restraints 0
_refine_ls_restrained_S_all 1.076
_refine_ls_restrained_S_obs 1.110
_refine_ls_R_factor_all 0.0804
_refine_ls_R_factor_obs 0.0438
_refine_ls_shift/esd_max 0.000
_refine_ls_shift/esd_mean 0.000
_refine_ls_structure_factor_coef Fsqd
_refine_ls_weighting_details 'w=1/[\s^2^(Fo^2^)+(0.0372P)^2^+0.0000P] where P=(Fo^2^+2Fc^2^)/3'
_refine_ls_weighting_scheme calc
_refine_ls_wR_factor_all 0.0941
_refine_ls_wR_factor_obs 0.0803
_reflns_number_observed 5585
_reflns_number_total 7905
_reflns_observed_criterion >2sigma(I)
_cod_data_source_file ic9801342_2.cif
_cod_data_source_block lola20
_cod_depositor_comments
;
The following automatic conversions were performed:

'_refine_ls_weighting_scheme' value 'calc
w=1/[\s^2^(Fo^2^)+(0.0372P)^2^+0.0000P] where P=(Fo^2^+2Fc^2^)/3' was
changed to 'calc'. New tag '_refine_ls_weighting_details' was
created. The value of the new tag was set to
'w=1/[\s^2^(Fo^2^)+(0.0372P)^2^+0.0000P] where P=(Fo^2^+2Fc^2^)/3'.

Automatic conversion script
Id: cif_fix_values 3143 2015-03-26 13:38:13Z robertas 
;
_cod_original_cell_volume 4499.9(22)
_cod_database_code 4323047

loop_
_symmetry_equiv_pos_as_xyz
'x, y, z'
'-x, y+1/2, -z+1/2'
'-x, -y, -z'
'x, -y-1/2, z-1/2'

loop_
_atom_site_aniso_label
_atom_site_aniso_U_11
_atom_site_aniso_U_22
_atom_site_aniso_U_33
_atom_site_aniso_U_23
_atom_site_aniso_U_13
_atom_site_aniso_U_12
Au 0.01979(12) 0.02076(13) 0.02164(13) 0.0013(2) 0.00373(9) 0.00033(15)
P1 0.0334(10) 0.0277(11) 0.0289(11) -0.0010(9) 0.0030(8) 0.0006(8)
P2 0.0198(9) 0.0201(10) 0.0222(10) 0.0001(8) 0.0043(7) -0.0001(8)
P3 0.0207(9) 0.0238(10) 0.0266(10) 0.0015(8) 0.0037(7) 0.0009(7)
C1 0.018(3) 0.023(4) 0.026(4) -0.001(3) 0.001(3) 0.005(3)
C2 0.023(3) 0.022(4) 0.033(4) -0.004(4) 0.003(3) 0.001(3)
C11 0.019(3) 0.021(4) 0.021(4) 0.000(3) 0.004(3) 0.002(3)
C12 0.034(4) 0.024(4) 0.018(4) 0.000(3) -0.003(3) -0.003(3)
C13 0.033(4) 0.023(4) 0.030(4) -0.001(3) 0.005(3) 0.000(3)
C14 0.026(4) 0.021(4) 0.036(4) 0.008(3) 0.009(3) -0.005(3)
C15 0.037(4) 0.018(4) 0.030(4) -0.004(3) -0.005(3) -0.005(3)
C16 0.033(4) 0.019(4) 0.017(4) 0.001(3) 0.002(3) 0.002(3)
C21 0.022(3) 0.026(4) 0.029(4) 0.009(3) 0.006(3) 0.005(3)
C22 0.027(4) 0.035(5) 0.038(5) 0.011(4) 0.005(3) 0.007(4)
C23 0.019(4) 0.038(5) 0.073(7) 0.022(5) 0.008(4) -0.005(4)
C24 0.024(4) 0.043(6) 0.109(9) 0.004(6) -0.002(5) -0.016(4)
C25 0.031(5) 0.056(6) 0.062(6) -0.010(5) -0.010(4) -0.006(4)
C26 0.024(4) 0.033(5) 0.048(5) -0.004(4) 0.000(4) 0.002(4)
C31 0.023(4) 0.024(4) 0.029(4) 0.006(3) -0.002(3) -0.004(3)
C32 0.025(4) 0.026(4) 0.026(4) -0.004(3) 0.006(3) -0.005(3)
C33 0.017(3) 0.029(4) 0.050(5) -0.008(4) 0.001(3) -0.002(3)
C34 0.025(4) 0.030(4) 0.045(5) 0.010(4) -0.002(4) -0.002(3)
C35 0.041(4) 0.040(5) 0.026(4) 0.010(4) -0.007(4) -0.007(4)
C36 0.024(4) 0.025(4) 0.039(5) 0.005(4) 0.003(3) -0.002(3)
C41 0.036(4) 0.030(4) 0.027(4) -0.002(4) 0.001(3) 0.000(4)
C42 0.045(5) 0.045(5) 0.037(5) 0.009(4) 0.000(4) 0.010(4)
C43 0.051(5) 0.062(6) 0.027(5) 0.008(4) 0.003(4) 0.033(5)
C44 0.032(5) 0.079(7) 0.056(6) -0.001(6) 0.015(4) 0.015(5)
C45 0.047(5) 0.065(6) 0.049(6) 0.016(5) 0.029(4) 0.024(5)
C46 0.043(4) 0.032(5) 0.033(4) 0.015(4) 0.008(4) 0.009(4)
C51 0.046(5) 0.034(5) 0.041(5) -0.011(4) 0.010(4) -0.007(4)
C52 0.053(5) 0.035(5) 0.051(6) -0.009(4) 0.014(4) -0.004(4)
C53 0.089(8) 0.045(6) 0.059(6) -0.024(5) 0.026(6) -0.013(5)
C54 0.092(8) 0.066(8) 0.077(8) -0.020(6) 0.030(6) -0.036(7)
C55 0.065(7) 0.070(8) 0.097(9) -0.036(7) 0.033(6) -0.038(6)
C56 0.050(6) 0.056(6) 0.068(7) -0.019(5) 0.020(5) -0.012(5)
C61 0.013(3) 0.031(4) 0.025(4) -0.003(3) -0.001(3) 0.000(3)
C62 0.027(4) 0.033(4) 0.029(4) 0.005(4) 0.006(3) 0.005(4)
C63 0.031(4) 0.046(5) 0.033(5) 0.013(4) 0.009(3) -0.005(4)
C64 0.035(4) 0.057(6) 0.016(4) -0.004(4) 0.008(3) -0.009(4)
C65 0.039(4) 0.029(4) 0.037(4) -0.013(4) 0.008(3) -0.005(4)
C66 0.029(4) 0.032(5) 0.032(4) -0.004(4) -0.001(3) -0.002(3)
C71 0.021(3) 0.024(4) 0.024(4) 0.000(3) 0.001(3) -0.004(3)
C72 0.026(4) 0.033(4) 0.034(4) 0.008(4) 0.010(3) -0.002(3)
C73 0.024(4) 0.036(5) 0.034(4) 0.008(4) 0.004(3) -0.001(3)
C74 0.040(4) 0.022(4) 0.030(4) 0.009(3) -0.002(3) -0.004(3)
C75 0.040(4) 0.042(5) 0.032(5) 0.004(4) 0.015(4) 0.005(4)
C76 0.024(4) 0.030(4) 0.023(4) 0.000(3) 0.003(3) 0.004(3)
C81 0.021(3) 0.023(4) 0.030(4) 0.015(4) 0.006(3) 0.004(3)
C82 0.033(4) 0.044(5) 0.046(5) -0.001(4) 0.007(4) -0.004(4)
C83 0.038(5) 0.049(6) 0.057(6) -0.004(5) 0.012(4) -0.016(4)
C84 0.032(4) 0.070(6) 0.041(5) 0.015(5) 0.014(4) -0.002(5)
C85 0.033(4) 0.059(6) 0.030(4) -0.001(4) 0.012(3) 0.010(4)
C86 0.032(4) 0.044(5) 0.024(4) 0.005(4) 0.004(3) -0.004(4)
F1 0.043(2) 0.030(3) 0.030(2) -0.012(2) 0.008(2) -0.005(2)
F2 0.039(2) 0.035(2) 0.036(3) -0.003(2) 0.019(2) -0.001(2)
F3 0.035(2) 0.036(3) 0.057(3) 0.002(2) 0.010(2) -0.017(2)
F4 0.051(3) 0.033(3) 0.041(3) -0.011(2) 0.002(2) -0.016(2)
F5 0.046(2) 0.032(2) 0.026(2) -0.004(2) 0.012(2) 0.000(2)
F6 0.032(2) 0.067(3) 0.039(3) 0.011(3) 0.009(2) -0.001(2)
F7 0.030(3) 0.085(4) 0.099(4) 0.045(4) 0.024(3) -0.004(3)
F8 0.038(3) 0.078(4) 0.165(6) -0.011(5) -0.004(3) -0.035(3)
F9 0.061(4) 0.114(5) 0.099(5) -0.037(4) -0.030(3) -0.019(4)
F10 0.046(3) 0.062(3) 0.036(3) -0.007(3) -0.001(2) 0.000(3)
F11 0.045(3) 0.041(3) 0.032(3) 0.003(2) 0.015(2) 0.009(2)
F12 0.037(2) 0.036(3) 0.066(3) -0.004(2) 0.017(2) 0.007(2)
F13 0.048(3) 0.041(3) 0.076(4) 0.019(3) 0.002(2) 0.015(2)
F14 0.054(3) 0.055(3) 0.044(3) 0.023(3) -0.002(2) 0.006(3)
F15 0.050(3) 0.050(3) 0.027(2) 0.002(2) 0.010(2) 0.014(2)

loop_
_atom_site_label
_atom_site_type_symbol
_atom_site_fract_x
_atom_site_fract_y
_atom_site_fract_z
_atom_site_U_iso_or_equiv
_atom_site_thermal_displace_type
_atom_site_occupancy
_atom_site_calc_flag
_atom_site_refinement_flags
_atom_site_disorder_group
Au Au 0.21495(2) 0.35082(2) 0.163000(12) 0.02066(8) Uani 1 d . .
P1 P 0.26557(15) 0.12303(12) 0.11028(9) 0.0300(5) Uani 1 d . .
P2 P 0.30723(13) 0.24717(11) 0.21745(8) 0.0206(4) Uani 1 d . .
P3 P 0.51752(13) 0.32646(11) 0.25628(9) 0.0236(4) Uani 1 d . .
C1 C 0.4464(5) 0.2487(4) 0.2072(3) 0.022(2) Uani 1 d . .
H1A H 0.4593(5) 0.2591(4) 0.1633(3) 0.027 Uiso 1 calc R .
H1B H 0.4742(5) 0.1951(4) 0.2175(3) 0.027 Uiso 1 calc R .
C2 C 0.2659(5) 0.1443(4) 0.1964(3) 0.026(2) Uani 1 d . .
H2A H 0.1966(5) 0.1357(4) 0.2112(3) 0.031 Uiso 1 calc R .
H2B H 0.3114(5) 0.1055(4) 0.2179(3) 0.031 Uiso 1 calc R .
C11 C 0.3493(5) 0.4155(4) 0.1458(3) 0.0203(15) Uani 1 d . .
C12 C 0.4020(5) 0.3979(4) 0.0924(3) 0.025(2) Uani 1 d . .
C13 C 0.4905(5) 0.4399(4) 0.0756(3) 0.029(2) Uani 1 d . .
C14 C 0.5265(5) 0.5008(4) 0.1137(3) 0.028(2) Uani 1 d . .
C15 C 0.4768(6) 0.5202(4) 0.1671(3) 0.029(2) Uani 1 d . .
C16 C 0.3871(5) 0.4785(4) 0.1819(3) 0.023(2) Uani 1 d . .
C21 C 0.0774(5) 0.2851(4) 0.1669(3) 0.026(2) Uani 1 d . .
C22 C 0.0232(5) 0.2652(5) 0.2188(4) 0.033(2) Uani 1 d . .
C23 C -0.0655(5) 0.2183(5) 0.2164(5) 0.043(2) Uani 1 d . .
C24 C -0.1015(6) 0.1903(6) 0.1604(6) 0.059(3) Uani 1 d . .
C25 C -0.0534(6) 0.2095(6) 0.1062(5) 0.050(2) Uani 1 d . .
C26 C 0.0363(5) 0.2563(5) 0.1097(4) 0.035(2) Uani 1 d . .
C31 C 0.1322(5) 0.4504(4) 0.1274(3) 0.025(2) Uani 1 d . .
C32 C 0.0679(5) 0.4918(4) 0.1683(3) 0.026(2) Uani 1 d . .
C33 C 0.0135(5) 0.5608(5) 0.1497(4) 0.032(2) Uani 1 d . .
C34 C 0.0236(5) 0.5909(5) 0.0903(4) 0.033(2) Uani 1 d . .
C35 C 0.0874(6) 0.5514(5) 0.0491(4) 0.036(2) Uani 1 d . .
C36 C 0.1395(5) 0.4822(4) 0.0690(4) 0.029(2) Uani 1 d . .
C41 C 0.4014(5) 0.0973(5) 0.0980(3) 0.031(2) Uani 1 d . .
C42 C 0.4624(6) 0.0457(5) 0.1359(4) 0.042(2) Uani 1 d . .
H42 H 0.4336(6) 0.0213(5) 0.1707(4) 0.051 Uiso 1 calc R .
C43 C 0.5632(6) 0.0299(6) 0.1234(4) 0.047(2) Uani 1 d . .
H43 H 0.6022(6) -0.0044(6) 0.1497(4) 0.056 Uiso 1 calc R .
C44 C 0.6066(6) 0.0644(6) 0.0724(4) 0.055(3) Uani 1 d . .
H44 H 0.6751(6) 0.0530(6) 0.0636(4) 0.067 Uiso 1 calc R .
C45 C 0.5510(6) 0.1150(6) 0.0346(4) 0.053(3) Uani 1 d . .
H45 H 0.5812(6) 0.1386(6) 0.0000(4) 0.064 Uiso 1 calc R .
C46 C 0.4489(6) 0.1321(5) 0.0471(4) 0.036(2) Uani 1 d . .
H46 H 0.4115(6) 0.1676(5) 0.0209(4) 0.043 Uiso 1 calc R .
C51 C 0.2051(6) 0.0218(5) 0.1123(4) 0.040(2) Uani 1 d . .
C52 C 0.2495(7) -0.0479(5) 0.0863(4) 0.046(2) Uani 1 d . .
H52 H 0.3149(7) -0.0439(5) 0.0697(4) 0.055 Uiso 1 calc R .
C53 C 0.1995(8) -0.1222(6) 0.0846(4) 0.064(3) Uani 1 d . .
H53 H 0.2306(8) -0.1667(6) 0.0658(4) 0.077 Uiso 1 calc R .
C54 C 0.1037(9) -0.1313(7) 0.1103(5) 0.078(4) Uani 1 d . .
H54 H 0.0708(9) -0.1818(7) 0.1104(5) 0.093 Uiso 1 calc R .
C55 C 0.0574(8) -0.0623(7) 0.1364(5) 0.077(3) Uani 1 d . .
H55 H -0.0081(8) -0.0666(7) 0.1528(5) 0.092 Uiso 1 calc R .
C56 C 0.1080(7) 0.0120(6) 0.1379(5) 0.058(3) Uani 1 d . .
H56 H 0.0766(7) 0.0566(6) 0.1565(5) 0.069 Uiso 1 calc R .
C61 C 0.2831(5) 0.2589(4) 0.3001(3) 0.023(2) Uani 1 d . .
C62 C 0.2774(5) 0.1922(4) 0.3400(3) 0.029(2) Uani 1 d . .
H62 H 0.2875(5) 0.1397(4) 0.3246(3) 0.035 Uiso 1 calc R .
C63 C 0.2566(5) 0.2040(5) 0.4026(4) 0.036(2) Uani 1 d . .
H63 H 0.2537(5) 0.1592(5) 0.4293(4) 0.044 Uiso 1 calc R .
C64 C 0.2404(6) 0.2802(5) 0.4257(3) 0.036(2) Uani 1 d . .
H64 H 0.2250(6) 0.2870(5) 0.4678(3) 0.043 Uiso 1 calc R .
C65 C 0.2466(5) 0.3467(5) 0.3874(3) 0.035(2) Uani 1 d . .
H65 H 0.2370(5) 0.3987(5) 0.4038(3) 0.042 Uiso 1 calc R .
C66 C 0.2670(5) 0.3374(5) 0.3241(3) 0.031(2) Uani 1 d . .
H66 H 0.2699(5) 0.3828(5) 0.2980(3) 0.037 Uiso 1 calc R .
C71 C 0.5753(5) 0.2626(4) 0.3192(3) 0.023(2) Uani 1 d . .
C72 C 0.6598(5) 0.2124(4) 0.3104(4) 0.031(2) Uani 1 d . .
H72 H 0.6897(5) 0.2106(4) 0.2713(4) 0.037 Uiso 1 calc R .
C73 C 0.7000(5) 0.1651(4) 0.3589(3) 0.031(2) Uani 1 d . .
H73 H 0.7574(5) 0.1323(4) 0.3524(3) 0.037 Uiso 1 calc R .
C74 C 0.6561(6) 0.1661(4) 0.4165(3) 0.031(2) Uani 1 d . .
H74 H 0.6831(6) 0.1342(4) 0.4494(3) 0.037 Uiso 1 calc R .
C75 C 0.5712(6) 0.2153(5) 0.4251(4) 0.038(2) Uani 1 d . .
H75 H 0.5398(6) 0.2154(5) 0.4638(4) 0.045 Uiso 1 calc R .
C76 C 0.5326(5) 0.2638(4) 0.3777(3) 0.026(2) Uani 1 d . .
H76 H 0.4769(5) 0.2980(4) 0.3850(3) 0.031 Uiso 1 calc R .
C81 C 0.6316(5) 0.3459(4) 0.2087(3) 0.025(2) Uani 1 d . .
C82 C 0.7028(6) 0.4013(5) 0.2356(4) 0.041(2) Uani 1 d . .
H82 H 0.6919(6) 0.4224(5) 0.2754(4) 0.049 Uiso 1 calc R .
C83 C 0.7891(6) 0.4250(5) 0.2037(4) 0.048(2) Uani 1 d . .
H83 H 0.8365(6) 0.4610(5) 0.2223(4) 0.057 Uiso 1 calc R .
C84 C 0.8047(6) 0.3954(6) 0.1444(4) 0.047(2) Uani 1 d . .
H84 H 0.8610(6) 0.4132(6) 0.1220(4) 0.057 Uiso 1 calc R .
C85 C 0.7367(6) 0.3393(5) 0.1180(4) 0.041(2) Uani 1 d . .
H85 H 0.7490(6) 0.3176(5) 0.0785(4) 0.049 Uiso 1 calc R .
C86 C 0.6502(5) 0.3149(5) 0.1497(3) 0.033(2) Uani 1 d . .
H86 H 0.6044(5) 0.2775(5) 0.1313(3) 0.040 Uiso 1 calc R .
F1 F 0.3707(3) 0.3349(2) 0.0550(2) 0.0344(10) Uani 1 d . .
F2 F 0.5389(3) 0.4205(2) 0.0232(2) 0.0362(10) Uani 1 d . .
F3 F 0.6130(3) 0.5408(3) 0.0982(2) 0.0425(11) Uani 1 d . .
F4 F 0.5167(3) 0.5784(3) 0.2063(2) 0.0415(11) Uani 1 d . .
F5 F 0.3391(3) 0.5015(2) 0.2341(2) 0.0344(10) Uani 1 d . .
F6 F 0.0566(3) 0.2927(3) 0.2758(2) 0.0459(12) Uani 1 d . .
F7 F -0.1144(3) 0.2017(3) 0.2693(3) 0.071(2) Uani 1 d . .
F8 F -0.1889(4) 0.1442(4) 0.1588(3) 0.094(2) Uani 1 d . .
F9 F -0.0916(4) 0.1829(4) 0.0503(3) 0.092(2) Uani 1 d . .
F10 F 0.0816(3) 0.2746(3) 0.0558(2) 0.0480(12) Uani 1 d . .
F11 F 0.0577(3) 0.4654(3) 0.2275(2) 0.0388(11) Uani 1 d . .
F12 F -0.0498(3) 0.5976(3) 0.1901(2) 0.0457(12) Uani 1 d . .
F13 F -0.0263(3) 0.6598(3) 0.0724(2) 0.0552(13) Uani 1 d . .
F14 F 0.0971(3) 0.5823(3) -0.0083(2) 0.0511(13) Uani 1 d . .
F15 F 0.1983(3) 0.4454(3) 0.0261(2) 0.0419(11) Uani 1 d . .

loop_
_atom_type_symbol
_atom_type_description
_atom_type_scat_dispersion_real
_atom_type_scat_dispersion_imag
_atom_type_scat_source
C C 0.0033 0.0016 'International Tables Vol C Tables 4.2.6.8 and 6.1.1.4'
H H 0.0000 0.0000 'International Tables Vol C Tables 4.2.6.8 and 6.1.1.4'
F F 0.0171 0.0103 'International Tables Vol C Tables 4.2.6.8 and 6.1.1.4'
P P 0.1023 0.0942 'International Tables Vol C Tables 4.2.6.8 and 6.1.1.4'
Au Au -2.0133 8.8022 'International Tables Vol C Tables 4.2.6.8 and 6.1.1.4'

loop_
_geom_angle_atom_site_label_1
_geom_angle_atom_site_label_2
_geom_angle_atom_site_label_3
_geom_angle
_geom_angle_site_symmetry_1
_geom_angle_site_symmetry_3
_geom_angle_publ_flag
C11 Au C31 87.6(3) . . y
C11 Au C21 172.2(3) . . y
C31 Au C21 89.5(3) . . y
C11 Au P2 92.4(2) . . y
C31 Au P2 171.8(2) . . y
C21 Au P2 91.5(2) . . y
C41 P1 C51 101.9(3) . . ?
C41 P1 C2 102.3(3) . . ?
C51 P1 C2 97.6(3) . . ?
C61 P2 C2 106.2(3) . . ?
C61 P2 C1 108.6(3) . . ?
C2 P2 C1 105.5(3) . . ?
C61 P2 Au 107.4(2) . . ?
C2 P2 Au 114.0(2) . . ?
C1 P2 Au 114.7(2) . . ?
C71 P3 C81 100.6(3) . . ?
C71 P3 C1 101.4(3) . . ?
C81 P3 C1 101.5(3) . . ?
P2 C1 P3 114.3(3) . . ?
P2 C2 P1 113.9(4) . . ?
C16 C11 C12 116.4(6) . . ?
C16 C11 Au 124.8(5) . . ?
C12 C11 Au 118.6(5) . . ?
F1 C12 C11 119.9(6) . . ?
F1 C12 C13 117.2(6) . . ?
C11 C12 C13 122.8(6) . . ?
F2 C13 C14 120.7(6) . . ?
F2 C13 C12 120.6(6) . . ?
C14 C13 C12 118.6(7) . . ?
F3 C14 C13 118.9(6) . . ?
F3 C14 C15 120.6(7) . . ?
C13 C14 C15 120.4(6) . . ?
F4 C15 C14 119.8(6) . . ?
F4 C15 C16 120.5(6) . . ?
C14 C15 C16 119.7(6) . . ?
F5 C16 C11 120.6(6) . . ?
F5 C16 C15 117.5(6) . . ?
C11 C16 C15 121.9(6) . . ?
C22 C21 C26 115.6(7) . . ?
C22 C21 Au 128.1(6) . . ?
C26 C21 Au 116.2(5) . . ?
F6 C22 C21 119.2(7) . . ?
F6 C22 C23 117.3(7) . . ?
C21 C22 C23 123.4(8) . . ?
F7 C23 C24 121.1(8) . . ?
F7 C23 C22 119.9(9) . . ?
C24 C23 C22 119.0(8) . . ?
C23 C24 F8 118.4(9) . . ?
C23 C24 C25 121.1(8) . . ?
F8 C24 C25 120.6(10) . . ?
F9 C25 C24 120.6(8) . . ?
F9 C25 C26 120.5(9) . . ?
C24 C25 C26 118.9(8) . . ?
F10 C26 C25 117.7(7) . . ?
F10 C26 C21 120.4(6) . . ?
C25 C26 C21 121.8(8) . . ?
C36 C31 C32 116.5(7) . . ?
C36 C31 Au 125.8(5) . . ?
C32 C31 Au 117.6(5) . . ?
F11 C32 C33 117.8(6) . . ?
F11 C32 C31 120.5(6) . . ?
C33 C32 C31 121.7(7) . . ?
F12 C33 C34 120.5(7) . . ?
F12 C33 C32 119.8(7) . . ?
C34 C33 C32 119.7(7) . . ?
F13 C34 C33 120.2(7) . . ?
F13 C34 C35 120.1(7) . . ?
C33 C34 C35 119.6(7) . . ?
F14 C35 C36 122.2(7) . . ?
F14 C35 C34 118.7(7) . . ?
C36 C35 C34 119.1(7) . . ?
F15 C36 C31 120.5(6) . . ?
F15 C36 C35 116.2(7) . . ?
C31 C36 C35 123.3(7) . . ?
C46 C41 C42 116.3(7) . . ?
C46 C41 P1 118.0(6) . . ?
C42 C41 P1 125.7(6) . . ?
C43 C42 C41 121.9(8) . . ?
C44 C43 C42 120.0(8) . . ?
C45 C44 C43 120.3(8) . . ?
C44 C45 C46 120.3(8) . . ?
C41 C46 C45 121.3(7) . . ?
C56 C51 C52 116.6(8) . . ?
C56 C51 P1 120.2(6) . . ?
C52 C51 P1 123.2(6) . . ?
C53 C52 C51 122.1(8) . . ?
C52 C53 C54 120.9(9) . . ?
C53 C54 C55 118.0(9) . . ?
C56 C55 C54 120.8(9) . . ?
C55 C56 C51 121.6(9) . . ?
C62 C61 C66 119.3(6) . . ?
C62 C61 P2 121.7(5) . . ?
C66 C61 P2 119.0(5) . . ?
C63 C62 C61 119.6(7) . . ?
C64 C63 C62 121.0(7) . . ?
C63 C64 C65 120.2(7) . . ?
C64 C65 C66 120.5(7) . . ?
C65 C66 C61 119.3(7) . . ?
C76 C71 C72 118.1(6) . . ?
C76 C71 P3 118.9(5) . . ?
C72 C71 P3 122.9(5) . . ?
C73 C72 C71 120.9(7) . . ?
C74 C73 C72 120.4(7) . . ?
C73 C74 C75 118.8(7) . . ?
C76 C75 C74 121.0(7) . . ?
C75 C76 C71 120.7(7) . . ?
C86 C81 C82 118.3(6) . . ?
C86 C81 P3 127.0(6) . . ?
C82 C81 P3 114.6(5) . . ?
C83 C82 C81 120.9(8) . . ?
C84 C83 C82 119.9(8) . . ?
C83 C84 C85 119.8(7) . . ?
C84 C85 C86 120.6(7) . . ?
C81 C86 C85 120.4(7) . . ?

loop_
_geom_bond_atom_site_label_1
_geom_bond_atom_site_label_2
_geom_bond_distance
_geom_bond_site_symmetry_2
_geom_bond_publ_flag
Au C11 2.078(6) . y
Au C31 2.079(7) . y
Au C21 2.082(7) . y
Au P2 2.356(2) . y
P1 C41 1.833(7) . ?
P1 C51 1.834(8) . ?
P1 C2 1.864(7) . ?
P2 C61 1.806(7) . ?
P2 C2 1.819(7) . ?
P2 C1 1.821(6) . ?
P3 C71 1.835(7) . ?
P3 C81 1.844(6) . ?
P3 C1 1.868(7) . ?
C11 C16 1.367(9) . ?
C11 C12 1.375(9) . ?
C12 F1 1.355(7) . ?
C12 C13 1.392(9) . ?
C13 F2 1.336(8) . ?
C13 C14 1.356(10) . ?
C14 F3 1.346(7) . ?
C14 C15 1.362(10) . ?
C15 F4 1.357(7) . ?
C15 C16 1.391(9) . ?
C16 F5 1.345(7) . ?
C21 C22 1.368(10) . ?
C21 C26 1.392(10) . ?
C22 F6 1.349(8) . ?
C22 C23 1.381(10) . ?
C23 F7 1.337(9) . ?
C23 C24 1.342(13) . ?
C24 F8 1.359(9) . ?
C24 C25 1.366(13) . ?
C25 F9 1.343(10) . ?
C25 C26 1.391(11) . ?
C26 F10 1.340(9) . ?
C31 C36 1.353(10) . ?
C31 C32 1.400(9) . ?
C32 F11 1.340(8) . ?
C32 C33 1.381(10) . ?
C33 F12 1.348(8) . ?
C33 C34 1.366(10) . ?
C34 F13 1.348(8) . ?
C34 C35 1.384(11) . ?
C35 F14 1.332(8) . ?
C35 C36 1.377(10) . ?
C36 F15 1.349(8) . ?
C41 C46 1.384(10) . ?
C41 C42 1.394(10) . ?
C42 C43 1.363(10) . ?
C43 C44 1.362(11) . ?
C44 C45 1.345(11) . ?
C45 C46 1.385(10) . ?
C51 C56 1.395(11) . ?
C51 C52 1.400(11) . ?
C52 C53 1.378(12) . ?
C53 C54 1.379(13) . ?
C54 C55 1.402(14) . ?
C55 C56 1.382(12) . ?
C61 C62 1.387(9) . ?
C61 C66 1.401(10) . ?
C62 C63 1.381(10) . ?
C63 C64 1.360(11) . ?
C64 C65 1.364(10) . ?
C65 C66 1.388(9) . ?
C71 C76 1.380(9) . ?
C71 C72 1.386(9) . ?
C72 C73 1.376(9) . ?
C73 C74 1.370(10) . ?
C74 C75 1.378(10) . ?
C75 C76 1.364(10) . ?
C81 C86 1.382(10) . ?
C81 C82 1.400(10) . ?
C82 C83 1.381(10) . ?
C83 C84 1.373(11) . ?
C84 C85 1.377(11) . ?
C85 C86 1.386(10) . ?
